data_1577414
loop_
_publ_author_name
'Ishii, Yusuke'
'Hanafusa, Chisato'
'Suzuki, Hajime'
'Kato, Daichi'
'Tomita, Osamu'
'Nakada, Akinobu'
'Nozawa, Shunsuke'
'Saeki, Akinori'
'Abe, Ryu'

_publ_section_title
;
 Design of active interlayer space in layered oxysulfide photocatalysts
 NaMTiO2.2S1.8(M = lanthanoid) for efficient visible light hydrogen
 evolution
;
_journal_name_full 'Chemical Science'
_journal_paper_doi 10.1039/D6SC02806C
_journal_year 2026
_chemical_formula_structural NaPrTiO2.2S1.8
_chemical_formula_sum 'Na2 O4.43 Pr2 S3.57 Ti2'
_chemical_formula_weight 608.9
_chemical_name_common 'sodium praseodymium titanium oxysulfide'
_space_group_IT_number 129
_space_group_name_Hall 'P 4ab 2ab -1ab'
_space_group_name_H-M_alt 'P 4/n m m :1'
_symmetry_cell_setting tetragonal
_symmetry_Int_Tables_number 129
_symmetry_space_group_name_Hall 'P 4ab 2ab -1ab'
_symmetry_space_group_name_H-M 'P 4/n m m :1'
_audit_update_record
;
2026-01-19 deposited with the CCDC.	2026-06-17 downloaded from the CCDC.
;
_cell_angle_alpha 90
_cell_angle_beta 90
_cell_angle_gamma 90
_cell_formula_units_Z 1
_cell_length_a 3.90102(12)
_cell_length_b 3.90102(12)
_cell_length_c 15.2626(9)
_cell_measurement_temperature 293
_cell_volume 232.266(17)
_diffrn_ambient_temperature 293
_diffrn_measurement_device_type 'BL02B2, SPring-8'
_diffrn_radiation_probe x-ray
_diffrn_radiation_type synchrotron
_diffrn_radiation_wavelength 0.41393
_diffrn_source 'synchrotron x-ray'
_exptl_absorpt_coefficient_mu 2.907
_exptl_crystal_density_diffrn 4.3531
_exptl_crystal_F_000 324
_pd_instr_location ' 'SPring-8''
_pd_meas_2theta_range_inc 0.006
_pd_meas_2theta_range_max 39.998
_pd_meas_2theta_range_min 0.800
_pd_meas_number_of_points 6534
_pd_proc_2theta_range_inc 0.006
_pd_proc_2theta_range_max 39.998
_pd_proc_2theta_range_min 0.8
_pd_proc_ls_background_function '15 Chebyshev polynoms'
_pd_proc_ls_pref_orient_corr none
_pd_proc_ls_profile_function Pseudo-Voigt
_pd_proc_ls_prof_R_factor 0.0538
_pd_proc_ls_prof_wR_expected 0.0412
_pd_proc_ls_prof_wR_factor 0.0820
_refine_ls_goodness_of_fit_all 1.99
_refine_ls_number_constraints 0
_refine_ls_number_parameters 51
_refine_ls_number_restraints 0
_refine_ls_R_factor_all 0.0354
_refine_ls_R_factor_gt 0.0353
_refine_ls_shift/su_max 0.0163
_refine_ls_shift/su_mean 0.0049
_refine_ls_weighting_scheme sigma
_refine_ls_wR_factor_all 0.0408
_refine_ls_wR_factor_gt 0.0408
_cod_data_source_file d6sc02806c2.cif
_cod_data_source_block NaPrTiO2p2S1p8_SXRD
_cod_depositor_comments
;
The following automatic conversions were performed:

data item '_diffrn_radiation_probe' value 'X-ray' was changed to
'x-ray' in accordance with the
/home/data/users/saulius/crontab/automatic-downloads/rss-feeds/RSC/lib/dictionaries/cif_core.dic
dictionary named 'cif_core.dic' version 2.4.2 last updated on
2011-04-26.

Automatic conversion script
Id: cif_fix_values 8170 2020-07-09 18:12:32Z antanas 
;
_cod_original_cell_volume 232.265(17)
_cod_original_sg_symbol_Hall '-P 4a;-2a'
_cod_original_sg_symbol_H-M 'P 4/n m m'
_cod_database_code 1577414

loop_
_space_group_symop_id
_space_group_symop_operation_xyz
1 x,y,z
2 -x,-y,z
3 -y+1/2,x+1/2,z
4 y+1/2,-x+1/2,z
5 -x+1/2,y+1/2,-z
6 x+1/2,-y+1/2,-z
7 y,x,-z
8 -y,-x,-z
9 -x+1/2,-y+1/2,-z
10 x+1/2,y+1/2,-z
11 y,-x,-z
12 -y,x,-z
13 x,-y,z
14 -x,y,z
15 -y+1/2,-x+1/2,z
16 y+1/2,x+1/2,z

loop_
_atom_site_label
_atom_site_type_symbol
_atom_site_fract_x
_atom_site_fract_y
_atom_site_fract_z
_atom_site_adp_type
_atom_site_U_iso_or_equiv
_atom_site_site_symmetry_multiplicity
_atom_site_occupancy
_atom_site_calc_flag
_atom_site_refinement_flags
_atom_site_disorder_assembly
_atom_site_disorder_group
Na1 Na 0 0.5 0.5999(16) Uiso 0.037(8) 2 1 d . . .
Pr1 Pr 0 0.5 0.8739(3) Uiso 0.0055(9) 2 1 d . . .
Ti1 Ti 0 0.5 0.2589(7) Uiso 0.007(2) 2 1 d . . .
O1 O 0 0 0.2313(17) Uiso 0.007(6) 4 1 d . . .
S2 S 0 0.5 0.4007(10) Uiso 0.007(5) 2 0.78(5) d . . .
O2 O 0 0.5 0.4007(10) Uiso 0.007(5) 2 0.22(5) d . . .
S3 S 0 0.5 0.0718(10) Uiso 0.007(3) 2 1 d . . .

loop_
_atom_site_aniso_label
_atom_site_aniso_type_symbol
_atom_site_aniso_U_11
_atom_site_aniso_U_22
_atom_site_aniso_U_33
_atom_site_aniso_U_12
_atom_site_aniso_U_13
_atom_site_aniso_U_23
? ? ? ? ? ? ? ?

loop_
_atom_type_symbol
_atom_type_scat_dispersion_real
_atom_type_scat_dispersion_imag
_atom_type_scat_source
Na 0.0098 0.0080 'International Tables Vol C tables 4.2.6.8 and 6.1.1.1'
O 0.0019 0.0019 'International Tables Vol C tables 4.2.6.8 and 6.1.1.1'
Pr -1.0507 1.0979 'International Tables Vol C tables 4.2.6.8 and 6.1.1.1'
S 0.0449 0.0413 'International Tables Vol C tables 4.2.6.8 and 6.1.1.1'
Ti 0.1282 0.1580 'International Tables Vol C tables 4.2.6.8 and 6.1.1.1'

loop_
_exptl_crystal_face_index_h
_exptl_crystal_face_index_k
_exptl_crystal_face_index_l
_exptl_crystal_face_perp_dist
? ? ? ?

loop_
_geom_angle_atom_site_label_1
_geom_angle_atom_site_label_2
_geom_angle_atom_site_label_3
_geom_angle_site_symmetry_1
_geom_angle_site_symmetry_2
_geom_angle_site_symmetry_3
_geom_angle
_geom_angle_publ_flag
Na1 Na1 Na1 1_455 . 1_545 90 ?
Na1 Na1 Na1 1_455 . 1_565 90 ?
Na1 Na1 Na1 1_455 . 1_655 180 ?
Na1 Na1 Ti1 1_455 . 5_446 56.1(3) ?
Na1 Na1 Ti1 1_455 . 5_456 56.1(3) ?
Na1 Na1 Ti1 1_455 . 5_546 123.9(5) ?
Na1 Na1 Ti1 1_455 . 5_556 123.9(5) ?
Na1 Na1 S2 1_455 . . 90.0(5) ?
Na1 Na1 S2 1_455 . 5_446 45.000(2) ?
Na1 Na1 S2 1_455 . 5_456 45.000(2) ?
Na1 Na1 S2 1_455 . 5_546 135.000(4) ?
Na1 Na1 S2 1_455 . 5_556 135.000(4) ?
Na1 Na1 Na1 1_545 . 1_565 180 ?
Na1 Na1 Na1 1_545 . 1_655 90 ?
Na1 Na1 Ti1 1_545 . 5_446 56.1(3) ?
Na1 Na1 Ti1 1_545 . 5_456 123.9(5) ?
Na1 Na1 Ti1 1_545 . 5_546 56.1(3) ?
Na1 Na1 Ti1 1_545 . 5_556 123.9(5) ?
Na1 Na1 S2 1_545 . . 90.0(5) ?
Na1 Na1 S2 1_545 . 5_446 45.000(2) ?
Na1 Na1 S2 1_545 . 5_456 135.000(4) ?
Na1 Na1 S2 1_545 . 5_546 45.000(2) ?
Na1 Na1 S2 1_545 . 5_556 135.000(4) ?
Na1 Na1 Na1 1_565 . 1_655 90 ?
Na1 Na1 Ti1 1_565 . 5_446 123.9(5) ?
Na1 Na1 Ti1 1_565 . 5_456 56.1(3) ?
Na1 Na1 Ti1 1_565 . 5_546 123.9(5) ?
Na1 Na1 Ti1 1_565 . 5_556 56.1(3) ?
Na1 Na1 S2 1_565 . . 90.0(5) ?
Na1 Na1 S2 1_565 . 5_446 135.000(4) ?
Na1 Na1 S2 1_565 . 5_456 45.000(2) ?
Na1 Na1 S2 1_565 . 5_546 135.000(4) ?
Na1 Na1 S2 1_565 . 5_556 45.000(2) ?
Na1 Na1 Ti1 1_655 . 5_446 123.9(5) ?
Na1 Na1 Ti1 1_655 . 5_456 123.9(5) ?
Na1 Na1 Ti1 1_655 . 5_546 56.1(3) ?
Na1 Na1 Ti1 1_655 . 5_556 56.1(3) ?
Na1 Na1 S2 1_655 . . 90.0(5) ?
Na1 Na1 S2 1_655 . 5_446 135.000(4) ?
Na1 Na1 S2 1_655 . 5_456 135.000(4) ?
Na1 Na1 S2 1_655 . 5_546 45.000(2) ?
Na1 Na1 S2 1_655 . 5_556 45.000(2) ?
Ti1 Na1 Ti1 5_446 . 5_456 67.7(4) ?
Ti1 Na1 Ti1 5_446 . 5_546 67.7(4) ?
Ti1 Na1 Ti1 5_446 . 5_556 104.0(7) ?
Ti1 Na1 S2 5_446 . . 128.0(4) ?
Ti1 Na1 S2 5_446 . 5_446 38.2(4) ?
Ti1 Na1 S2 5_446 . 5_456 90.1(4) ?
Ti1 Na1 S2 5_446 . 5_546 90.1(4) ?
Ti1 Na1 S2 5_446 . 5_556 142.2(9) ?
Ti1 Na1 Ti1 5_456 . 5_546 104.0(7) ?
Ti1 Na1 Ti1 5_456 . 5_556 67.7(4) ?
Ti1 Na1 S2 5_456 . . 128.0(4) ?
Ti1 Na1 S2 5_456 . 5_446 90.1(4) ?
Ti1 Na1 S2 5_456 . 5_456 38.2(4) ?
Ti1 Na1 S2 5_456 . 5_546 142.2(9) ?
Ti1 Na1 S2 5_456 . 5_556 90.1(4) ?
Ti1 Na1 Ti1 5_546 . 5_556 67.7(4) ?
Ti1 Na1 S2 5_546 . . 128.0(4) ?
Ti1 Na1 S2 5_546 . 5_446 90.1(4) ?
Ti1 Na1 S2 5_546 . 5_456 142.2(9) ?
Ti1 Na1 S2 5_546 . 5_546 38.2(4) ?
Ti1 Na1 S2 5_546 . 5_556 90.1(4) ?
Ti1 Na1 S2 5_556 . . 128.0(4) ?
Ti1 Na1 S2 5_556 . 5_446 142.2(9) ?
Ti1 Na1 S2 5_556 . 5_456 90.1(4) ?
Ti1 Na1 S2 5_556 . 5_546 90.1(4) ?
Ti1 Na1 S2 5_556 . 5_556 38.2(4) ?
S2 Na1 S2 . . 5_446 89.8(6) ?
S2 Na1 S2 . . 5_456 89.8(6) ?
S2 Na1 S2 . . 5_546 89.8(6) ?
S2 Na1 S2 . . 5_556 89.8(6) ?
S2 Na1 S2 5_446 . 5_456 89.999(5) ?
S2 Na1 S2 5_446 . 5_546 89.999(5) ?
S2 Na1 S2 5_446 . 5_556 179.6(11) ?
S2 Na1 S2 5_456 . 5_546 179.6(11) ?
S2 Na1 S2 5_456 . 5_556 89.999(5) ?
S2 Na1 S2 5_546 . 5_556 89.999(5) ?
Ti1 Pr1 Ti1 5_446 . 5_456 69.48(12) ?
Ti1 Pr1 Ti1 5_446 . 5_546 69.48(12) ?
Ti1 Pr1 Ti1 5_446 . 5_556 107.4(2) ?
Ti1 Pr1 S3 5_446 . 1_556 126.31(16) ?
Ti1 Pr1 S3 5_446 . 5_446 53.0(3) ?
Ti1 Pr1 S3 5_446 . 5_456 99.82(17) ?
Ti1 Pr1 S3 5_446 . 5_546 99.82(17) ?
Ti1 Pr1 S3 5_446 . 5_556 160.4(4) ?
Ti1 Pr1 Ti1 5_456 . 5_546 107.4(2) ?
Ti1 Pr1 Ti1 5_456 . 5_556 69.48(12) ?
Ti1 Pr1 S3 5_456 . 1_556 126.31(16) ?
Ti1 Pr1 S3 5_456 . 5_446 99.82(17) ?
Ti1 Pr1 S3 5_456 . 5_456 53.0(3) ?
Ti1 Pr1 S3 5_456 . 5_546 160.4(4) ?
Ti1 Pr1 S3 5_456 . 5_556 99.82(17) ?
Ti1 Pr1 Ti1 5_546 . 5_556 69.48(12) ?
Ti1 Pr1 S3 5_546 . 1_556 126.31(16) ?
Ti1 Pr1 S3 5_546 . 5_446 99.82(17) ?
Ti1 Pr1 S3 5_546 . 5_456 160.4(4) ?
Ti1 Pr1 S3 5_546 . 5_546 53.0(3) ?
Ti1 Pr1 S3 5_546 . 5_556 99.82(17) ?
Ti1 Pr1 S3 5_556 . 1_556 126.31(16) ?
Ti1 Pr1 S3 5_556 . 5_446 160.4(4) ?
Ti1 Pr1 S3 5_556 . 5_456 99.82(17) ?
Ti1 Pr1 S3 5_556 . 5_546 99.82(17) ?
Ti1 Pr1 S3 5_556 . 5_556 53.0(3) ?
S3 Pr1 S3 1_556 . 5_446 73.3(3) ?
S3 Pr1 S3 1_556 . 5_456 73.3(3) ?
S3 Pr1 S3 1_556 . 5_546 73.3(3) ?
S3 Pr1 S3 1_556 . 5_556 73.3(3) ?
S3 Pr1 S3 5_446 . 5_456 85.24(12) ?
S3 Pr1 S3 5_446 . 5_546 85.24(12) ?
S3 Pr1 S3 5_446 . 5_556 146.5(4) ?
S3 Pr1 S3 5_456 . 5_546 146.5(4) ?
S3 Pr1 S3 5_456 . 5_556 85.24(12) ?
S3 Pr1 S3 5_546 . 5_556 85.24(12) ?
Na1 Ti1 Na1 5_446 . 5_456 67.7(3) ?
Na1 Ti1 Na1 5_446 . 5_546 67.7(3) ?
Na1 Ti1 Na1 5_446 . 5_556 104.0(5) ?
Na1 Ti1 Pr1 5_446 . 5_446 74.3(3) ?
Na1 Ti1 Pr1 5_446 . 5_456 111.38(17) ?
Na1 Ti1 Pr1 5_446 . 5_546 111.38(17) ?
Na1 Ti1 Pr1 5_446 . 5_556 178.3(4) ?
Na1 Ti1 O1 5_446 . . 65.5(6) ?
Na1 Ti1 O1 5_446 . 1_565 132.4(6) ?
Na1 Ti1 O1 5_446 . 3_455 65.5(6) ?
Na1 Ti1 O1 5_446 . 3_555 132.4(6) ?
Na1 Ti1 S2 5_446 . . 52.0(4) ?
Na1 Ti1 O2 5_446 . . 52.0(4) ?
Na1 Ti1 Na1 5_456 . 5_546 104.0(5) ?
Na1 Ti1 Na1 5_456 . 5_556 67.7(3) ?
Na1 Ti1 Pr1 5_456 . 5_446 111.38(17) ?
Na1 Ti1 Pr1 5_456 . 5_456 74.3(3) ?
Na1 Ti1 Pr1 5_456 . 5_546 178.3(4) ?
Na1 Ti1 Pr1 5_456 . 5_556 111.38(17) ?
Na1 Ti1 O1 5_456 . . 132.4(6) ?
Na1 Ti1 O1 5_456 . 1_565 65.5(6) ?
Na1 Ti1 O1 5_456 . 3_455 65.5(6) ?
Na1 Ti1 O1 5_456 . 3_555 132.4(6) ?
Na1 Ti1 S2 5_456 . . 52.0(4) ?
Na1 Ti1 O2 5_456 . . 52.0(4) ?
Na1 Ti1 Na1 5_546 . 5_556 67.7(3) ?
Na1 Ti1 Pr1 5_546 . 5_446 111.38(17) ?
Na1 Ti1 Pr1 5_546 . 5_456 178.3(4) ?
Na1 Ti1 Pr1 5_546 . 5_546 74.3(3) ?
Na1 Ti1 Pr1 5_546 . 5_556 111.38(17) ?
Na1 Ti1 O1 5_546 . . 65.5(6) ?
Na1 Ti1 O1 5_546 . 1_565 132.4(6) ?
Na1 Ti1 O1 5_546 . 3_455 132.4(6) ?
Na1 Ti1 O1 5_546 . 3_555 65.5(6) ?
Na1 Ti1 S2 5_546 . . 52.0(4) ?
Na1 Ti1 O2 5_546 . . 52.0(4) ?
Na1 Ti1 Pr1 5_556 . 5_446 178.3(4) ?
Na1 Ti1 Pr1 5_556 . 5_456 111.38(17) ?
Na1 Ti1 Pr1 5_556 . 5_546 111.38(17) ?
Na1 Ti1 Pr1 5_556 . 5_556 74.3(3) ?
Na1 Ti1 O1 5_556 . . 132.4(6) ?
Na1 Ti1 O1 5_556 . 1_565 65.5(6) ?
Na1 Ti1 O1 5_556 . 3_455 132.4(6) ?
Na1 Ti1 O1 5_556 . 3_555 65.5(6) ?
Na1 Ti1 S2 5_556 . . 52.0(4) ?
Na1 Ti1 O2 5_556 . . 52.0(4) ?
Pr1 Ti1 Pr1 5_446 . 5_456 69.48(16) ?
Pr1 Ti1 Pr1 5_446 . 5_546 69.48(16) ?
Pr1 Ti1 Pr1 5_446 . 5_556 107.4(3) ?
Pr1 Ti1 O1 5_446 . . 47.0(5) ?
Pr1 Ti1 O1 5_446 . 1_565 115.6(7) ?
Pr1 Ti1 O1 5_446 . 3_455 47.0(5) ?
Pr1 Ti1 O1 5_446 . 3_555 115.6(7) ?
Pr1 Ti1 S2 5_446 . . 126.31(16) ?
Pr1 Ti1 O2 5_446 . . 126.31(16) ?
Pr1 Ti1 Pr1 5_456 . 5_546 107.4(3) ?
Pr1 Ti1 Pr1 5_456 . 5_556 69.48(16) ?
Pr1 Ti1 O1 5_456 . . 115.6(7) ?
Pr1 Ti1 O1 5_456 . 1_565 47.0(5) ?
Pr1 Ti1 O1 5_456 . 3_455 47.0(5) ?
Pr1 Ti1 O1 5_456 . 3_555 115.6(7) ?
Pr1 Ti1 S2 5_456 . . 126.31(16) ?
Pr1 Ti1 O2 5_456 . . 126.31(16) ?
Pr1 Ti1 Pr1 5_546 . 5_556 69.48(16) ?
Pr1 Ti1 O1 5_546 . . 47.0(5) ?
Pr1 Ti1 O1 5_546 . 1_565 115.6(7) ?
Pr1 Ti1 O1 5_546 . 3_455 115.6(7) ?
Pr1 Ti1 O1 5_546 . 3_555 47.0(5) ?
Pr1 Ti1 S2 5_546 . . 126.31(16) ?
Pr1 Ti1 O2 5_546 . . 126.31(16) ?
Pr1 Ti1 O1 5_556 . . 115.6(7) ?
Pr1 Ti1 O1 5_556 . 1_565 47.0(5) ?
Pr1 Ti1 O1 5_556 . 3_455 115.6(7) ?
Pr1 Ti1 O1 5_556 . 3_555 47.0(5) ?
Pr1 Ti1 S2 5_556 . . 126.31(16) ?
Pr1 Ti1 O2 5_556 . . 126.31(16) ?
O1 Ti1 O1 . . 1_565 155.6(12) ?
O1 Ti1 O1 . . 3_455 87.5(2) ?
O1 Ti1 O1 . . 3_555 87.5(2) ?
O1 Ti1 S2 . . . 102.2(8) ?
O1 Ti1 O2 . . . 102.2(8) ?
O1 Ti1 O1 1_565 . 3_455 87.5(2) ?
O1 Ti1 O1 1_565 . 3_555 87.5(2) ?
O1 Ti1 S2 1_565 . . 102.2(8) ?
O1 Ti1 O2 1_565 . . 102.2(8) ?
O1 Ti1 O1 3_455 . 3_555 155.6(12) ?
O1 Ti1 S2 3_455 . . 102.2(8) ?
O1 Ti1 O2 3_455 . . 102.2(8) ?
O1 Ti1 S2 3_555 . . 102.2(8) ?
O1 Ti1 O2 3_555 . . 102.2(8) ?
S2 Ti1 O2 . . . 0 ?
Ti1 O1 Ti1 1_545 . . 155.6(15) ?
Na1 S2 Na1 . . 5_446 90.2(6) ?
Na1 S2 Na1 . . 5_456 90.2(6) ?
Na1 S2 Na1 . . 5_546 90.2(6) ?
Na1 S2 Na1 . . 5_556 90.2(6) ?
Na1 S2 Ti1 . . . 180 ?
Na1 S2 O2 . . . 0 ?
Na1 S2 Na1 5_446 . 5_456 89.999(4) ?
Na1 S2 Na1 5_446 . 5_546 89.999(4) ?
Na1 S2 Na1 5_446 . 5_556 179.6(10) ?
Na1 S2 Ti1 5_446 . . 89.8(6) ?
Na1 S2 O2 5_446 . . 0 ?
Na1 S2 Na1 5_456 . 5_546 179.6(10) ?
Na1 S2 Na1 5_456 . 5_556 89.999(4) ?
Na1 S2 Ti1 5_456 . . 89.8(6) ?
Na1 S2 O2 5_456 . . 0 ?
Na1 S2 Na1 5_546 . 5_556 89.999(4) ?
Na1 S2 Ti1 5_546 . . 89.8(6) ?
Na1 S2 O2 5_546 . . 0 ?
Na1 S2 Ti1 5_556 . . 89.8(6) ?
Na1 S2 O2 5_556 . . 0 ?
Ti1 S2 O2 . . . 0 ?
Ti1 O2 S2 . . . 0 ?
Pr1 S3 Pr1 1_554 . 5_446 106.7(3) ?
Pr1 S3 Pr1 1_554 . 5_456 106.7(3) ?
Pr1 S3 Pr1 1_554 . 5_546 106.7(3) ?
Pr1 S3 Pr1 1_554 . 5_556 106.7(3) ?
Pr1 S3 Pr1 5_446 . 5_456 85.24(16) ?
Pr1 S3 Pr1 5_446 . 5_546 85.24(16) ?
Pr1 S3 Pr1 5_446 . 5_556 146.5(6) ?
Pr1 S3 Pr1 5_456 . 5_546 146.5(6) ?
Pr1 S3 Pr1 5_456 . 5_556 85.24(16) ?
Pr1 S3 Pr1 5_546 . 5_556 85.24(16) ?

loop_
_geom_bond_atom_site_label_1
_geom_bond_atom_site_label_2
_geom_bond_site_symmetry_1
_geom_bond_site_symmetry_2
_geom_bond_distance
_geom_bond_publ_flag
Na1 Na1 . 1_455 3.9010(2) ?
Na1 Na1 . 1_545 3.9010(2) ?
Na1 Na1 . 1_565 3.9010(2) ?
Na1 Na1 . 1_655 3.9010(2) ?
Na1 Ti1 . 5_446 3.501(17) ?
Na1 Ti1 . 5_456 3.501(17) ?
Na1 Ti1 . 5_546 3.501(17) ?
Na1 Ti1 . 5_556 3.501(17) ?
Na1 S2 . . 3.04(3) ?
Na1 S2 . 5_446 2.75845(16) ?
Na1 S2 . 5_456 2.75845(16) ?
Na1 S2 . 5_546 2.75845(16) ?
Na1 S2 . 5_556 2.75845(16) ?
Pr1 Ti1 . 5_446 3.423(7) ?
Pr1 Ti1 . 5_456 3.423(7) ?
Pr1 Ti1 . 5_546 3.423(7) ?
Pr1 Ti1 . 5_556 3.423(7) ?
Pr1 S3 . 1_556 3.020(16) ?
Pr1 S3 . 5_446 2.880(5) ?
Pr1 S3 . 5_456 2.880(5) ?
Pr1 S3 . 5_546 2.880(5) ?
Pr1 S3 . 5_556 2.880(5) ?
Ti1 O1 . . 1.995(6) ?
Ti1 O1 . 1_565 1.995(6) ?
Ti1 O1 . 3_455 1.995(6) ?
Ti1 O1 . 3_555 1.995(6) ?
Ti1 S2 . . 2.164(19) ?
Ti1 O2 . . 2.164(19) ?
S2 O2 . . 0 ?

loop_
_geom_hbond_atom_site_label_D
_geom_hbond_atom_site_label_H
_geom_hbond_atom_site_label_A
_geom_hbond_site_symmetry_D
_geom_hbond_site_symmetry_H
_geom_hbond_site_symmetry_A
_geom_hbond_distance_DH
_geom_hbond_distance_HA
_geom_hbond_distance_DA
_geom_hbond_angle_DHA
_geom_hbond_publ_flag
? ? ? ? ? ? ? ? ? ? ?

loop_
_geom_torsion_atom_site_label_1
_geom_torsion_atom_site_label_2
_geom_torsion_atom_site_label_3
_geom_torsion_atom_site_label_4
_geom_torsion_site_symmetry_1
_geom_torsion_site_symmetry_2
_geom_torsion_site_symmetry_3
_geom_torsion_site_symmetry_4
_geom_torsion
_geom_torsion_publ_flag
? ? ? ? ? ? ? ? ? ?

loop_
_restr_angle_atom_site_label_1
_restr_angle_site_symmetry_1
_restr_angle_atom_site_label_2
_restr_angle_site_symmetry_2
_restr_angle_atom_site_label_3
_restr_angle_site_symmetry_3
_restr_angle_target
_restr_angle_target_weight_param
? ? ? ? ? ? ? ?

loop_
_restr_distance_atom_site_label_1
_restr_distance_site_symmetry_1
_restr_distance_atom_site_label_2
_restr_distance_site_symmetry_2
_restr_distance_target
_restr_distance_target_weight_param
? ? ? ? ? ?

loop_
_restr_equal_angle_atom_site_label_1
_restr_equal_angle_site_symmetry_1
_restr_equal_angle_atom_site_label_2
_restr_equal_angle_site_symmetry_2
_restr_equal_angle_atom_site_label_3
_restr_equal_angle_site_symmetry_3
_restr_equal_angle_class_class_id
_restr_equal_angle_class_target_weight_param
? ? ? ? ? ? ? ?

loop_
_restr_equal_distance_atom_site_label_1
_restr_equal_distance_site_symmetry_1
_restr_equal_distance_atom_site_label_2
_restr_equal_distance_site_symmetry_2
_restr_equal_distance_class_class_id
_restr_equal_distance_class_target_weight_param
? ? ? ? ? ?

loop_
_restr_equal_torsion_atom_site_label_1
_restr_equal_torsion_site_symmetry_1
_restr_equal_torsion_atom_site_label_2
_restr_equal_torsion_site_symmetry_2
_restr_equal_torsion_atom_site_label_3
_restr_equal_torsion_site_symmetry_3
_restr_equal_torsion_atom_site_label_4
_restr_equal_torsion_site_symmetry_4
_restr_equal_torsion_class_class_id
_restr_equal_torsion_class_target_weight_param
? ? ? ? ? ? ? ? ? ?

loop_
_restr_torsion_atom_site_label_1
_restr_torsion_site_symmetry_1
_restr_torsion_atom_site_label_2
_restr_torsion_site_symmetry_2
_restr_torsion_atom_site_label_3
_restr_torsion_site_symmetry_3
_restr_torsion_atom_site_label_4
_restr_torsion_site_symmetry_4
_restr_torsion_angle_target
_restr_torsion_weight_param
? ? ? ? ? ? ? ? ? ?

loop_
_jana_atom_site_adp_c_label
_jana_atom_site_adp_c_type_symbol
_jana_atom_site_adp_c_111
_jana_atom_site_adp_c_112
_jana_atom_site_adp_c_113
_jana_atom_site_adp_c_122
_jana_atom_site_adp_c_123
_jana_atom_site_adp_c_133
_jana_atom_site_adp_c_222
_jana_atom_site_adp_c_223
_jana_atom_site_adp_c_233
_jana_atom_site_adp_c_333
? ? ? ? ? ? ? ? ? ? ? ?

loop_
_jana_atom_site_adp_d_label
_jana_atom_site_adp_d_type_symbol
_jana_atom_site_adp_d_1111
_jana_atom_site_adp_d_1112
_jana_atom_site_adp_d_1113
_jana_atom_site_adp_d_1122
_jana_atom_site_adp_d_1123
_jana_atom_site_adp_d_1133
_jana_atom_site_adp_d_1222
_jana_atom_site_adp_d_1223
_jana_atom_site_adp_d_1233
_jana_atom_site_adp_d_1333
_jana_atom_site_adp_d_2222
_jana_atom_site_adp_d_2223
_jana_atom_site_adp_d_2233
_jana_atom_site_adp_d_2333
_jana_atom_site_adp_d_3333
? ? ? ? ? ? ? ? ? ? ? ? ? ? ? ? ?

loop_
_jana_atom_site_adp_e_label
_jana_atom_site_adp_e_type_symbol
_jana_atom_site_adp_e_11111
_jana_atom_site_adp_e_11112
_jana_atom_site_adp_e_11113
_jana_atom_site_adp_e_11122
_jana_atom_site_adp_e_11123
_jana_atom_site_adp_e_11133
_jana_atom_site_adp_e_11222
_jana_atom_site_adp_e_11223
_jana_atom_site_adp_e_11233
_jana_atom_site_adp_e_11333
_jana_atom_site_adp_e_12222
_jana_atom_site_adp_e_12223
_jana_atom_site_adp_e_12233
_jana_atom_site_adp_e_12333
_jana_atom_site_adp_e_13333
_jana_atom_site_adp_e_22222
_jana_atom_site_adp_e_22223
_jana_atom_site_adp_e_22233
_jana_atom_site_adp_e_22333
_jana_atom_site_adp_e_23333
_jana_atom_site_adp_e_33333
? ? ? ? ? ? ? ? ? ? ? ? ? ? ? ? ? ? ? ? ? ? ?

loop_
_jana_atom_site_adp_f_label
_jana_atom_site_adp_f_type_symbol
_jana_atom_site_adp_f_111111
_jana_atom_site_adp_f_111112
_jana_atom_site_adp_f_111113
_jana_atom_site_adp_f_111122
_jana_atom_site_adp_f_111123
_jana_atom_site_adp_f_111133
_jana_atom_site_adp_f_111222
_jana_atom_site_adp_f_111223
_jana_atom_site_adp_f_111233
_jana_atom_site_adp_f_111333
_jana_atom_site_adp_f_112222
_jana_atom_site_adp_f_112223
_jana_atom_site_adp_f_112233
_jana_atom_site_adp_f_112333
_jana_atom_site_adp_f_113333
_jana_atom_site_adp_f_122222
_jana_atom_site_adp_f_122223
_jana_atom_site_adp_f_122233
_jana_atom_site_adp_f_122333
_jana_atom_site_adp_f_123333
_jana_atom_site_adp_f_133333
_jana_atom_site_adp_f_222222
_jana_atom_site_adp_f_222223
_jana_atom_site_adp_f_222233
_jana_atom_site_adp_f_222333
_jana_atom_site_adp_f_223333
_jana_atom_site_adp_f_233333
_jana_atom_site_adp_f_333333
? ? ? ? ? ? ? ? ? ? ? ? ? ? ? ? ? ? ? ? ? ? ? ? ? ? ? ? ? ?
